data_2238983
loop_
_publ_author_name
'Choi, Hong Dae'
'Seo, Pil Ja'
'Lee, Uk'

_publ_section_title
;
 5-Iodo-7-methyl-2-(4-methylphenyl)-3-methylsulfinyl-1-benzofuran
;
_journal_coeditor_code PK2514
_journal_issue 2
_journal_name_full 'Acta Crystallographica Section E'
_journal_page_first o178
_journal_paper_doi 10.1107/S1600536814000865
_journal_volume 70
_journal_year 2014
_chemical_formula_iupac 'C17 H15 I O2 S'
_chemical_formula_moiety 'C17 H15 I O2 S'
_chemical_formula_sum 'C17 H15 I O2 S'
_chemical_formula_weight 410.25
_chemical_melting_point_gt 483
_chemical_melting_point_lt 484
_chemical_name_systematic
;
5-Iodo-7-methyl-2-(4-methylphenyl)-3-methylsulfinyl-1-benzofuran
;
_space_group_IT_number 2
_symmetry_cell_setting triclinic
_symmetry_space_group_name_Hall '-P 1'
_symmetry_space_group_name_H-M 'P -1'
_atom_sites_solution_hydrogens difmap
_atom_sites_solution_primary direct
_atom_sites_solution_secondary difmap
_audit_creation_method 'form.cif (version 2.0)'
_cell_angle_alpha 75.409(2)
_cell_angle_beta 84.062(2)
_cell_angle_gamma 71.684(2)
_cell_formula_units_Z 2
_cell_length_a 7.6816(3)
_cell_length_b 9.6478(4)
_cell_length_c 11.3738(4)
_cell_measurement_reflns_used 9908
_cell_measurement_temperature 173(2)
_cell_measurement_theta_max 28.38
_cell_measurement_theta_min 2.59
_cell_volume 774.14(5)
_computing_cell_refinement '<i>SAINT</i> (Bruker, 2009)'
_computing_data_collection '<i>APEX2</i> (Bruker, 2009)'
_computing_data_reduction '<i>SAINT</i> (Bruker, 2009)'
_computing_molecular_graphics
;
<i>ORTEP-3 for Windows</i> (Farrugia, 2012) and
<i>DIAMOND</i> (Brandenburg, 1998)
;
_computing_publication_material '<i>SHELXL97</i> (Sheldrick, 2008)'
_computing_structure_refinement '<i>SHELXL97</i> (Sheldrick, 2008)'
_computing_structure_solution '<i>SHELXS97</i> (Sheldrick, 2008)'
_diffrn_ambient_temperature 173(2)
_diffrn_detector_area_resol_mean 10.0
_diffrn_measured_fraction_theta_full 0.992
_diffrn_measured_fraction_theta_max 0.992
_diffrn_measurement_device_type 'Bruker SMART APEXII CCD'
_diffrn_measurement_method '\f and \w scans'
_diffrn_radiation_monochromator 'graphite multilayer'
_diffrn_radiation_source 'rotating anode'
_diffrn_radiation_type MoK\a
_diffrn_radiation_wavelength 0.71073
_diffrn_reflns_av_R_equivalents 0.0193
_diffrn_reflns_av_sigmaI/netI 0.0164
_diffrn_reflns_limit_h_max 10
_diffrn_reflns_limit_h_min -10
_diffrn_reflns_limit_k_max 12
_diffrn_reflns_limit_k_min -12
_diffrn_reflns_limit_l_max 15
_diffrn_reflns_limit_l_min -15
_diffrn_reflns_number 14337
_diffrn_reflns_theta_full 28.40
_diffrn_reflns_theta_max 28.40
_diffrn_reflns_theta_min 1.85
_diffrn_standards_number 0
_exptl_absorpt_coefficient_mu 2.204
_exptl_absorpt_correction_T_max 0.6522
_exptl_absorpt_correction_T_min 0.6066
_exptl_absorpt_correction_type multi-scan
_exptl_absorpt_process_details '(<i>SADABS</i>; Bruker, 2009)'
_exptl_crystal_colour colourless
_exptl_crystal_density_diffrn 1.760
_exptl_crystal_density_method 'not measured'
_exptl_crystal_description Block
_exptl_crystal_F_000 404
_exptl_crystal_size_max 0.25
_exptl_crystal_size_mid 0.25
_exptl_crystal_size_min 0.21
_refine_diff_density_max 0.448
_refine_diff_density_min -0.409
_refine_ls_extinction_method none
_refine_ls_goodness_of_fit_ref 1.092
_refine_ls_hydrogen_treatment constr
_refine_ls_matrix_type full
_refine_ls_number_parameters 193
_refine_ls_number_reflns 3858
_refine_ls_number_restraints 0
_refine_ls_restrained_S_all 1.092
_refine_ls_R_factor_all 0.0184
_refine_ls_R_factor_gt 0.0166
_refine_ls_shift/su_max 0.002
_refine_ls_shift/su_mean 0.000
_refine_ls_structure_factor_coef Fsqd
_refine_ls_weighting_details 'calc w=1/[\s^2^(Fo^2^)+(0.0222P)^2^+0.2874P] where P=(Fo^2^+2Fc^2^)/3'
_refine_ls_weighting_scheme calc
_refine_ls_wR_factor_gt 0.0432
_refine_ls_wR_factor_ref 0.0443
_reflns_number_gt 3637
_reflns_number_total 3858
_reflns_threshold_expression I>2\s(I)
_cod_data_source_file pk2514sup1.cif
_cod_data_source_block I
_cod_original_sg_symbol_H-M 'P -1 '
_cod_database_code 2238983
_cod_database_fobs_code 2238983

loop_
_symmetry_equiv_pos_as_xyz
'x, y, z'
'-x, -y, -z'

loop_
_atom_site_type_symbol
_atom_site_label
_atom_site_fract_x
_atom_site_fract_y
_atom_site_fract_z
_atom_site_U_iso_or_equiv
_atom_site_adp_type
_atom_site_calc_flag
_atom_site_refinement_flags
_atom_site_occupancy
_atom_site_symmetry_multiplicity
I I1 -0.019314(14) 0.745216(11) -0.052801(9) 0.02619(4) Uani d . 1 2
S S1 0.34602(7) 0.20502(4) 0.38345(4) 0.03019(9) Uani d . 1 2
O O1 0.19544(15) 0.59238(12) 0.48325(10) 0.0235(2) Uani d . 1 2
O O2 0.2168(2) 0.19491(16) 0.29934(14) 0.0444(4) Uani d . 1 2
C C1 0.2754(2) 0.39157(17) 0.40042(15) 0.0230(3) Uani d . 1 2
C C2 0.1875(2) 0.52209(17) 0.30798(14) 0.0216(3) Uani d . 1 2
C C4 0.0549(2) 0.69626(18) 0.12932(15) 0.0228(3) Uani d . 1 2
C C5 0.0068(2) 0.81375(18) 0.18956(15) 0.0247(3) Uani d . 1 2
H H5 -0.0561 0.9125 0.1469 0.030 Uiso calc R 1 2
C C6 0.0492(2) 0.78875(18) 0.31048(15) 0.0242(3) Uani d . 1 2
C C7 0.1397(2) 0.64097(17) 0.36481(14) 0.0217(3) Uani d . 1 2
C C8 0.2778(2) 0.43936(17) 0.50377(14) 0.0221(3) Uani d . 1 2
C C9 0.0053(3) 0.9109(2) 0.37826(18) 0.0347(4) Uani d . 1 2
H H9A -0.1026 0.9073 0.4317 0.052 Uiso calc R 1 2
H H9B -0.0203 1.0086 0.3202 0.052 Uiso calc R 1 2
H H9C 0.1100 0.8965 0.4272 0.052 Uiso calc R 1 2
C C10 0.3492(2) 0.36861(18) 0.62510(14) 0.0226(3) Uani d . 1 2
C C11 0.4716(2) 0.22337(19) 0.65298(15) 0.0273(3) Uani d . 1 2
H H11 0.5087 0.1680 0.5918 0.033 Uiso calc R 1 2
C C12 0.5393(2) 0.1594(2) 0.76906(16) 0.0282(3) Uani d . 1 2
H H12 0.6204 0.0599 0.7867 0.034 Uiso calc R 1 2
C C13 0.4905(2) 0.2385(2) 0.85977(15) 0.0258(3) Uani d . 1 2
C C14 0.3695(2) 0.3839(2) 0.83131(16) 0.0284(3) Uani d . 1 2
H H14 0.3353 0.4401 0.8921 0.034 Uiso calc R 1 2
C C15 0.2985(2) 0.44779(19) 0.71653(15) 0.0266(3) Uani d . 1 2
H H15 0.2147 0.5462 0.6998 0.032 Uiso calc R 1 2
C C3 0.1452(2) 0.54937(18) 0.18552(15) 0.0237(3) Uani d . 1 2
H H3 0.1771 0.4711 0.1434 0.028 Uiso calc R 1 2
C C16 0.5645(3) 0.1710(2) 0.98538(16) 0.0323(4) Uani d . 1 2
H H16A 0.4648 0.1543 1.0428 0.049 Uiso calc R 1 2
H H16B 0.6178 0.2396 1.0090 0.049 Uiso calc R 1 2
H H16C 0.6592 0.0750 0.9863 0.049 Uiso calc R 1 2
C C17 0.5538(3) 0.2117(3) 0.2978(2) 0.0455(5) Uani d . 1 2
H H17A 0.6066 0.1191 0.2693 0.068 Uiso calc R 1 2
H H17B 0.6414 0.2219 0.3495 0.068 Uiso calc R 1 2
H H17C 0.5270 0.2980 0.2279 0.068 Uiso calc R 1 2

loop_
_atom_site_aniso_label
_atom_site_aniso_U_11
_atom_site_aniso_U_22
_atom_site_aniso_U_33
_atom_site_aniso_U_12
_atom_site_aniso_U_13
_atom_site_aniso_U_23
I1 0.03146(6) 0.02535(6) 0.02107(6) -0.00844(4) -0.00869(4) -0.00105(4)
S1 0.0457(2) 0.01849(18) 0.0264(2) -0.00770(17) -0.01246(18) -0.00318(16)
O1 0.0287(6) 0.0218(5) 0.0188(5) -0.0053(4) -0.0034(4) -0.0041(4)
O2 0.0641(9) 0.0315(7) 0.0452(8) -0.0174(7) -0.0248(7) -0.0091(6)
C1 0.0282(7) 0.0197(7) 0.0211(7) -0.0075(6) -0.0051(6) -0.0023(6)
C2 0.0237(7) 0.0200(7) 0.0211(7) -0.0076(6) -0.0041(6) -0.0021(6)
C4 0.0249(7) 0.0245(7) 0.0196(7) -0.0097(6) -0.0058(6) -0.0013(6)
C5 0.0260(7) 0.0207(7) 0.0246(8) -0.0053(6) -0.0059(6) -0.0003(6)
C6 0.0253(7) 0.0216(7) 0.0246(8) -0.0053(6) -0.0021(6) -0.0052(6)
C7 0.0235(7) 0.0232(7) 0.0184(7) -0.0071(6) -0.0035(6) -0.0034(6)
C8 0.0233(7) 0.0213(7) 0.0213(7) -0.0070(6) -0.0020(6) -0.0032(6)
C9 0.0448(10) 0.0246(8) 0.0299(9) 0.0004(7) -0.0061(8) -0.0096(7)
C10 0.0246(7) 0.0253(7) 0.0193(7) -0.0106(6) -0.0024(6) -0.0027(6)
C11 0.0322(8) 0.0274(8) 0.0211(8) -0.0055(7) -0.0045(7) -0.0064(7)
C12 0.0294(8) 0.0272(8) 0.0243(8) -0.0053(6) -0.0058(7) -0.0012(7)
C13 0.0249(7) 0.0334(8) 0.0198(7) -0.0129(7) -0.0040(6) -0.0007(7)
C14 0.0331(8) 0.0330(9) 0.0210(8) -0.0109(7) -0.0013(7) -0.0080(7)
C15 0.0294(8) 0.0263(8) 0.0233(8) -0.0072(6) -0.0024(6) -0.0054(7)
C3 0.0280(8) 0.0229(7) 0.0224(8) -0.0095(6) -0.0048(6) -0.0052(6)
C16 0.0316(9) 0.0440(10) 0.0211(8) -0.0130(8) -0.0071(7) -0.0023(7)
C17 0.0470(12) 0.0409(11) 0.0454(12) -0.0025(9) 0.0023(10) -0.0194(10)

loop_
_atom_type_symbol
_atom_type_description
_atom_type_scat_dispersion_real
_atom_type_scat_dispersion_imag
_atom_type_scat_source
C C 0.0033 0.0016 'International Tables Vol C Tables 4.2.6.8 and 6.1.1.4'
H H 0.0000 0.0000 'International Tables Vol C Tables 4.2.6.8 and 6.1.1.4'
O O 0.0106 0.0060 'International Tables Vol C Tables 4.2.6.8 and 6.1.1.4'
S S 0.1246 0.1234 'International Tables Vol C Tables 4.2.6.8 and 6.1.1.4'
I I -0.4742 1.8119 'International Tables Vol C Tables 4.2.6.8 and 6.1.1.4'

loop_
_geom_angle_atom_site_label_1
_geom_angle_atom_site_label_2
_geom_angle_atom_site_label_3
_geom_angle_site_symmetry_3
_geom_angle
C4 I1 O2 2_565 166.63(5)
O2 S1 C1 . 107.08(8)
O2 S1 C17 . 106.95(10)
C1 S1 C17 . 97.23(9)
C7 O1 C8 . 107.01(12)
C8 C1 C2 . 107.37(14)
C8 C1 S1 . 127.41(13)
C2 C1 S1 . 125.00(12)
C7 C2 C3 . 119.35(14)
C7 C2 C1 . 105.00(14)
C3 C2 C1 . 135.65(14)
C3 C4 C5 . 122.76(15)
C3 C4 I1 . 118.82(11)
C5 C4 I1 . 118.40(12)
C6 C5 C4 . 121.36(15)
C6 C5 H5 . 119.3
C4 C5 H5 . 119.3
C7 C6 C5 . 114.86(14)
C7 C6 C9 . 121.60(15)
C5 C6 C9 . 123.53(15)
O1 C7 C6 . 124.21(14)
O1 C7 C2 . 110.68(13)
C6 C7 C2 . 125.11(15)
C1 C8 O1 . 109.92(14)
C1 C8 C10 . 135.43(15)
O1 C8 C10 . 114.62(13)
C6 C9 H9A . 109.5
C6 C9 H9B . 109.5
H9A C9 H9B . 109.5
C6 C9 H9C . 109.5
H9A C9 H9C . 109.5
H9B C9 H9C . 109.5
C15 C10 C11 . 118.36(15)
C15 C10 C8 . 119.69(15)
C11 C10 C8 . 121.93(14)
C12 C11 C10 . 120.71(15)
C12 C11 H11 . 119.6
C10 C11 H11 . 119.6
C11 C12 C13 . 120.98(16)
C11 C12 H12 . 119.5
C13 C12 H12 . 119.5
C12 C13 C14 . 118.12(15)
C12 C13 C16 . 121.45(16)
C14 C13 C16 . 120.44(15)
C15 C14 C13 . 121.40(16)
C15 C14 H14 . 119.3
C13 C14 H14 . 119.3
C14 C15 C10 . 120.41(16)
C14 C15 H15 . 119.8
C10 C15 H15 . 119.8
C4 C3 C2 . 116.55(14)
C4 C3 H3 . 121.7
C2 C3 H3 . 121.7
C13 C16 H16A . 109.5
C13 C16 H16B . 109.5
H16A C16 H16B . 109.5
C13 C16 H16C . 109.5
H16A C16 H16C . 109.5
H16B C16 H16C . 109.5
S1 C17 H17A . 109.5
S1 C17 H17B . 109.5
H17A C17 H17B . 109.5
S1 C17 H17C . 109.5
H17A C17 H17C . 109.5
H17B C17 H17C . 109.5

loop_
_geom_bond_atom_site_label_1
_geom_bond_atom_site_label_2
_geom_bond_site_symmetry_2
_geom_bond_distance
I1 C4 . 2.1025(16)
S1 O2 . 1.4879(14)
I1 O2 2_565 3.1642(14)
S1 C1 . 1.7637(16)
S1 C17 . 1.792(2)
O1 C7 . 1.3759(18)
O1 C8 . 1.3799(18)
C1 C8 . 1.370(2)
C1 C2 . 1.447(2)
C2 C7 . 1.389(2)
C2 C3 . 1.403(2)
C4 C3 . 1.384(2)
C4 C5 . 1.402(2)
C5 C6 . 1.390(2)
C5 H5 . 0.9500
C6 C7 . 1.386(2)
C6 C9 . 1.500(2)
C8 C10 . 1.455(2)
C9 H9A . 0.9800
C9 H9B . 0.9800
C9 H9C . 0.9800
C10 C15 . 1.395(2)
C10 C11 . 1.399(2)
C11 C12 . 1.387(2)
C11 H11 . 0.9500
C12 C13 . 1.387(2)
C12 H12 . 0.9500
C13 C14 . 1.396(3)
C13 C16 . 1.502(2)
C14 C15 . 1.383(2)
C14 H14 . 0.9500
C15 H15 . 0.9500
C3 H3 . 0.9500
C16 H16A . 0.9800
C16 H16B . 0.9800
C16 H16C . 0.9800
C17 H17A . 0.9800
C17 H17B . 0.9800
C17 H17C . 0.9800

loop_
_geom_torsion_atom_site_label_1
_geom_torsion_atom_site_label_2
_geom_torsion_atom_site_label_3
_geom_torsion_atom_site_label_4
_geom_torsion
O2 S1 C1 C8 142.69(15)
C17 S1 C1 C8 -107.04(17)
O2 S1 C1 C2 -31.25(17)
C17 S1 C1 C2 79.02(16)
C8 C1 C2 C7 -1.04(17)
S1 C1 C2 C7 173.92(12)
C8 C1 C2 C3 179.06(17)
S1 C1 C2 C3 -6.0(3)
C3 C4 C5 C6 0.5(3)
I1 C4 C5 C6 179.04(12)
C4 C5 C6 C7 -0.5(2)
C4 C5 C6 C9 178.40(17)
C8 O1 C7 C6 179.35(15)
C8 O1 C7 C2 -0.99(17)
C5 C6 C7 O1 179.41(14)
C9 C6 C7 O1 0.5(3)
C5 C6 C7 C2 -0.2(2)
C9 C6 C7 C2 -179.08(16)
C3 C2 C7 O1 -178.83(13)
C1 C2 C7 O1 1.25(17)
C3 C2 C7 C6 0.8(2)
C1 C2 C7 C6 -179.09(15)
C2 C1 C8 O1 0.47(18)
S1 C1 C8 O1 -174.32(11)
C2 C1 C8 C10 -177.62(17)
S1 C1 C8 C10 7.6(3)
C7 O1 C8 C1 0.29(17)
C7 O1 C8 C10 178.82(13)
C1 C8 C10 C15 -168.65(18)
O1 C8 C10 C15 13.3(2)
C1 C8 C10 C11 12.8(3)
O1 C8 C10 C11 -165.23(14)
C15 C10 C11 C12 0.6(2)
C8 C10 C11 C12 179.16(15)
C10 C11 C12 C13 -1.2(3)
C11 C12 C13 C14 0.7(2)
C11 C12 C13 C16 -179.36(16)
C12 C13 C14 C15 0.5(2)
C16 C13 C14 C15 -179.46(16)
C13 C14 C15 C10 -1.1(3)
C11 C10 C15 C14 0.6(2)
C8 C10 C15 C14 -178.03(15)
C5 C4 C3 C2 0.1(2)
I1 C4 C3 C2 -178.41(11)
C7 C2 C3 C4 -0.7(2)
C1 C2 C3 C4 179.15(17)
